data_1100306
loop_
_publ_author_name
'D\"otz, K. H.'
'Noack, R.'
'Harms, K.'
'M\"uller, G.'

_publ_section_title
;
 Carbene complexes in intramolecular Diels-Alder reactions
;
_journal_coden_ASTM TETRAB
_journal_issue 4
_journal_name_full Tetrahedron
_journal_page_first 1235
_journal_page_last 1252
_journal_paper_doi 10.1016/s0040-4020(01)86689-8
_journal_volume 46
_journal_year 1990
_chemical_formula_sum 'C16 H13 N O6 W'
_space_group_IT_number 2
_symmetry_cell_setting triclinic
_symmetry_Int_Tables_number 2
_symmetry_space_group_name_Hall '-P 1'
_symmetry_space_group_name_H-M 'P -1'
_cell_angle_alpha 82.96(3)
_cell_angle_beta 83.11(2)
_cell_angle_gamma 85.04(2)
_cell_formula_units_Z 2
_cell_length_a 6.110(2)
_cell_length_b 9.353(3)
_cell_length_c 14.739(4)
_cod_original_formula_sum 'C16 H13 N1 O6 W1'
_cod_database_code 1100306

loop_
_symmetry_equiv_pos_site_id
_symmetry_equiv_pos_as_xyz
1 x,y,z
2 -x,-y,-z

loop_
_atom_site_label
_atom_site_type_symbol
_atom_site_fract_x
_atom_site_fract_y
_atom_site_fract_z
W1 W 0.03030(4) 0.06341(2) 0.25151(1)
O1 O 0.0336(7) -0.3238(5) 0.1837(3)
O2 O -0.2451(9) -0.0266(6) 0.4438(3)
O3 O 0.347(1) 0.2133(6) 0.3609(4)
O4 O -0.2524(9) 0.3600(6) 0.2351(4)
O5 O 0.3084(9) 0.1878(6) 0.0660(3)
O6 O -0.3261(8) -0.0467(6) 0.1398(3)
N1 N 0.3223(9) -0.2338(6) 0.3098(3)
C1 C 0.215(1) -0.1498(6) 0.2484(4)
C2 C 0.425(1) -0.3734(8) 0.2830(5)
C3 C 0.411(1) -0.3587(7) 0.1787(4)
C4 C 0.316(1) -0.4837(7) 0.1390(5)
C5 C 0.101(1) -0.4087(8) 0.1083(5)
C6 C 0.158(1) -0.2914(8) 0.0309(5)
C7 C 0.230(1) -0.1863(7) 0.0681(4)
C8 C 0.225(1) -0.2390(7) 0.1687(4)
C9 C 0.328(1) -0.2079(8) 0.4054(4)
C10 C 0.177(1) -0.3011(8) 0.4694(5)
C11 C 0.231(2) -0.383(1) 0.5413(6)
C12 C -0.145(1) 0.0034(7) 0.3742(5)
C13 C 0.238(1) 0.1542(8) 0.3215(5)
C14 C -0.151(1) 0.2502(8) 0.2421(4)
C15 C 0.210(1) 0.1385(7) 0.1312(4)
C16 C -0.196(1) -0.0119(7) 0.1794(4)
H1 H 0.558(1) -0.3485(7) 0.1484(4)
H2 H 0.002(1) -0.4741(8) 0.0925(5)
H3 H 0.145(1) -0.2936(8) -0.0331(5)
H4 H 0.274(1) -0.0948(7) 0.0377(4)
H5 H 0.026(1) -0.3009(8) 0.4562(5)
H6 H 0.344(1) -0.4523(8) 0.3142(5)
H7 H 0.576(1) -0.3871(8) 0.2963(5)
H8 H 0.413(1) -0.5160(7) 0.0881(5)
H9 H 0.289(1) -0.5639(7) 0.1851(5)
H10 H 0.283(1) -0.1086(8) 0.4114(4)
H11 H 0.476(1) -0.2280(8) 0.4212(4)
H12 H 0.134(2) -0.443(1) 0.5823(6)
H13 H 0.382(2) -0.385(1) 0.5539(6)

loop_
_atom_type_symbol
_atom_type_radius_bond
C 0.68
H 0.23
N 0.68
O 0.68
W 1.37
